data_4028353
loop_
_publ_author_name
'Thierry Brotin'
'Dominique Cavagnat'
'Erwann Jeanneau'
'Thierry Buffeteau'

_publ_section_title
;
 Synthesis of Highly Substituted Cryptophane Derivatives
;
_journal_name_full 'Journal of Organic Chemistry'
_journal_page_first 6143
_journal_page_last 6153
_journal_paper_doi 10.1021/jo4007738
_journal_volume 78
_journal_year 2013
_chemical_formula_moiety 'C36 H42 O9'
_chemical_formula_sum 'C36 H42 O9'
_chemical_formula_weight 618.70
_space_group_IT_number 2
_symmetry_cell_setting triclinic
_symmetry_space_group_name_Hall '-P 1'
_symmetry_space_group_name_H-M 'P -1'
_atom_sites_solution_hydrogens difmap
_atom_sites_solution_primary direct
_cell_angle_alpha 78.786(3)
_cell_angle_beta 82.948(3)
_cell_angle_gamma 63.226(4)
_cell_formula_units_Z 4
_cell_length_a 11.3285(5)
_cell_length_b 12.4990(5)
_cell_length_c 25.8161(8)
_cell_measurement_reflns_used 28269
_cell_measurement_temperature 120
_cell_measurement_theta_max 66.6979
_cell_measurement_theta_min 3.4908
_cell_volume 3198.6(2)
_computing_cell_refinement
;
CrysAlisPro, Agilent Technologies,
Version 1.171.35.21c (release 23-05-2012 CrysAlis171 .NET)
(compiled May 23 2012,12:53:54)
;
_computing_data_collection
;
CrysAlisPro, Agilent Technologies,
Version 1.171.35.21c (release 23-05-2012 CrysAlis171 .NET)
(compiled May 23 2012,12:53:54)
;
_computing_data_reduction
;
CrysAlisPro, Agilent Technologies,
Version 1.171.35.21c (release 23-05-2012 CrysAlis171 .NET)
(compiled May 23 2012,12:53:54)
;
_computing_molecular_graphics 'CAMERON (Watkin et al., 1996)'
_computing_publication_material 'CRYSTALS (Betteridge et al., 2003)'
_computing_structure_refinement 'CRYSTALS (Betteridge et al., 2003)'
_computing_structure_solution 'SIR97 (Altomare et al., 1999)'
_diffrn_ambient_temperature 120
_diffrn_detector_area_resol_mean 10.4678
_diffrn_measured_fraction_theta_full 0.996
_diffrn_measured_fraction_theta_max 0.996
_diffrn_measurement_device_type 'Xcalibur, Atlas, Gemini ultra'
_diffrn_measurement_method \w
_diffrn_radiation_monochromator mirror
_diffrn_radiation_source 'Enhance Ultra (Cu) x-ray Source'
_diffrn_radiation_type 'Cu K\a'
_diffrn_radiation_wavelength 1.5418
_diffrn_reflns_av_R_equivalents 0.042
_diffrn_reflns_limit_h_max 13
_diffrn_reflns_limit_h_min -13
_diffrn_reflns_limit_k_max 14
_diffrn_reflns_limit_k_min -14
_diffrn_reflns_limit_l_max 30
_diffrn_reflns_limit_l_min -30
_diffrn_reflns_number 69247
_diffrn_reflns_theta_full 66.791
_diffrn_reflns_theta_max 66.791
_diffrn_reflns_theta_min 3.494
_diffrn_standards_number 0
_exptl_absorpt_coefficient_mu 0.750
_exptl_absorpt_correction_T_max 0.877
_exptl_absorpt_correction_T_min 0.757
_exptl_absorpt_correction_type analytical
_exptl_absorpt_process_details
;
CrysAlisPro, Agilent Technologies,
Version 1.171.35.21c (release 23-05-2012 CrysAlis171 .NET)
(compiled May 23 2012,12:53:54)
Analytical numeric absorption correction using a multifaceted crystal
            model based on expressions derived by R.C. Clark & J.S. Reid.
(Clark, R. C. & Reid, J. S. (1995). Acta Cryst. A51, 887-897)
;
_exptl_crystal_colour colorless
_exptl_crystal_density_diffrn 1.285
_exptl_crystal_description plate
_exptl_crystal_F_000 1320
_exptl_crystal_size_max 0.503
_exptl_crystal_size_mid 0.331
_exptl_crystal_size_min 0.202
_refine_diff_density_max 0.49
_refine_diff_density_min -0.32
_refine_ls_extinction_method none
_refine_ls_goodness_of_fit_ref 0.9222
_refine_ls_hydrogen_treatment constr
_refine_ls_matrix_type full
_refine_ls_number_parameters 865
_refine_ls_number_reflns 11295
_refine_ls_number_restraints 39
_refine_ls_R_factor_all 0.0440
_refine_ls_R_factor_gt 0.0396
_refine_ls_shift/su_max 0.0013129
_refine_ls_shift/su_mean 0.0000528
_refine_ls_structure_factor_coef Fsqd
_refine_ls_weighting_details
;
 Method, part 1, Chebychev polynomial, (Watkin, 1994, Prince, 1982) 
 [weight] = 1.0/[A~0~*T~0~(x)+A~1~*T~1~(x) ... +A~n-1~]*T~n-1~(x)] 
 where A~i~ are the Chebychev coefficients listed below and x= Fcalc/Fmax 
 Method = Robust Weighting (Prince, 1982) 
 W = [weight] * [1-(deltaF/6*sigmaF)^2^]^2^ 
 A~i~ are: 
 760. 0.117E+04 582. 142. 
;
_refine_ls_weighting_scheme calc
_refine_ls_wR_factor_all 0.0754
_refine_ls_wR_factor_gt 0.0716
_refine_ls_wR_factor_ref 0.0754
_reflns_limit_h_max 13
_reflns_limit_h_min -13
_reflns_limit_k_max 14
_reflns_limit_k_min -14
_reflns_limit_l_max 30
_reflns_limit_l_min 0
_reflns_number_gt 10100
_reflns_number_total 11295
_reflns_threshold_expression I>2.0\s(I)
_oxford_diffrn_Wilson_B_factor 2.33
_oxford_diffrn_Wilson_scale 0.07
_oxford_refine_ls_r_factor_ref 0.0440
_oxford_refine_ls_scale 3.738(16)
_oxford_reflns_number_all 11295
_oxford_reflns_threshold_expression_ref I>-10.0\s(I)
_cod_data_source_file jo4007738_si_001_2.cif
_cod_data_source_block 1
_cod_original_sg_symbol_H-M 'P -1 '
_cod_database_code 4028353

loop_
_symmetry_equiv_pos_as_xyz
x,y,z
-x,-y,-z

loop_
_atom_site_label
_atom_site_type_symbol
_atom_site_fract_x
_atom_site_fract_y
_atom_site_fract_z
_atom_site_U_iso_or_equiv
_atom_site_occupancy
_atom_site_adp_type
_atom_site_refinement_flags_posn
_atom_site_refinement_flags_adp
_atom_site_disorder_assembly
_atom_site_disorder_group
O1 O 0.21798(11) 1.07505(10) 0.67254(4) 0.0254 1.0000 Uani . . . .
C2 C 0.29133(15) 0.99867(14) 0.71500(6) 0.0222 1.0000 Uani . . . .
C3 C 0.35303(15) 0.87361(14) 0.71562(6) 0.0221 1.0000 Uani . . . .
O4 O 0.34552(11) 0.82074(10) 0.67483(4) 0.0268 1.0000 Uani . . . .
C5 C 0.22412(17) 0.86536(16) 0.64878(7) 0.0313 1.0000 Uani . . . .
H51 H 0.2281 0.8010 0.6319 0.0462 1.0000 Uiso R . . .
H52 H 0.2103 0.9369 0.6220 0.0461 1.0000 Uiso R . . .
H53 H 0.1498 0.8852 0.6743 0.0470 1.0000 Uiso R . . .
C6 C 0.43791(15) 0.79295(14) 0.75621(6) 0.0211 1.0000 Uani . . . .
C7 C 0.46407(15) 0.84238(14) 0.79498(6) 0.0224 1.0000 Uani . . . .
C8 C 0.56271(15) 0.76618(14) 0.83814(6) 0.0242 1.0000 Uani . . . .
C9 C 0.49512(15) 0.74254(14) 0.89075(6) 0.0237 1.0000 Uani . . . .
C10 C 0.45163(16) 0.82904(15) 0.92492(6) 0.0252 1.0000 Uani . . . .
O11 O 0.47734(12) 0.92927(10) 0.91138(4) 0.0293 1.0000 Uani . . . .
C12 C 0.5824(2) 0.92147(18) 0.93997(8) 0.0401 1.0000 Uani . . . .
H123 H 0.5821 1.0016 0.9324 0.0585 1.0000 Uiso R . . .
H122 H 0.5685 0.9004 0.9777 0.0599 1.0000 Uiso R . . .
H121 H 0.6682 0.8592 0.9290 0.0604 1.0000 Uiso R . . .
C13 C 0.37777(16) 0.81961(15) 0.97135(6) 0.0266 1.0000 Uani . . . .
O14 O 0.33558(12) 0.90727(11) 1.00380(4) 0.0315 1.0000 Uani . . . .
C15 C 0.19773(19) 0.99432(18) 0.99722(7) 0.0398 1.0000 Uani . . . .
C16 C 0.1759(2) 1.08219(19) 0.94751(8) 0.0456 1.0000 Uani . . . .
C17 C 0.0906(4) 1.1042(4) 0.91298(17) 0.0546 0.5030 Uani . . 2 2
C18 C 0.1219(5) 1.1971(4) 0.9469(2) 0.0642 0.4970 Uani . . 2 1
H182 H 0.0953 1.2291 0.9794 0.0813 0.4970 Uiso R . 2 1
H181 H 0.1052 1.2537 0.9145 0.0809 0.4970 Uiso R . 2 1
H171 H 0.0802 1.1611 0.8817 0.0683 0.5030 Uiso R . 2 2
H172 H 0.0347 1.0638 0.9182 0.0682 0.5030 Uiso R . 2 2
C19 C 0.35001(16) 0.71997(15) 0.98542(6) 0.0276 1.0000 Uani . . . .
O20 O 0.27521(13) 0.71767(12) 1.03141(4) 0.0348 1.0000 Uani . . . .
C21 C 0.22430(18) 0.62977(18) 1.04100(7) 0.0361 1.0000 Uani . . . .
H211 H 0.1690 0.6420 1.0729 0.0532 1.0000 Uiso R . . .
H212 H 0.2953 0.5467 1.0465 0.0515 1.0000 Uiso R . . .
H213 H 0.1712 0.6401 1.0122 0.0528 1.0000 Uiso R . . .
C22 C 0.39750(16) 0.63091(15) 0.95327(6) 0.0269 1.0000 Uani . . . .
C23 C 0.46836(15) 0.64206(14) 0.90581(6) 0.0238 1.0000 Uani . . . .
C24 C 0.51460(16) 0.54002(14) 0.87288(6) 0.0250 1.0000 Uani . . . .
C25 C 0.41144(15) 0.55157(13) 0.83701(6) 0.0227 1.0000 Uani . . . .
C26 C 0.31897(16) 0.50720(14) 0.85860(6) 0.0245 1.0000 Uani . . . .
O27 O 0.32292(12) 0.45856(11) 0.91166(4) 0.0312 1.0000 Uani . . . .
C28 C 0.3577(2) 0.33226(17) 0.92239(8) 0.0441 1.0000 Uani . . . .
H283 H 0.3633 0.3054 0.9598 0.0664 1.0000 Uiso R . . .
H281 H 0.4452 0.2898 0.9084 0.0680 1.0000 Uiso R . . .
H282 H 0.2936 0.3148 0.9089 0.0677 1.0000 Uiso R . . .
C29 C 0.22010(16) 0.51541(14) 0.82888(6) 0.0241 1.0000 Uani . . . .
O30 O 0.12610(11) 0.47710(10) 0.85166(4) 0.0279 1.0000 Uani . . . .
C31 C -0.00166(17) 0.57768(17) 0.86190(7) 0.0353 1.0000 Uani . . . .
C32 C -0.0210(2) 0.5862(2) 0.91871(9) 0.0542 1.0000 Uani . . . .
C33 C -0.1318(3) 0.6004(2) 0.94628(10) 0.0710 1.0000 Uani . . . .
H331 H -0.1389 0.6018 0.9833 0.0863 1.0000 Uiso R . . .
H332 H -0.2071 0.6132 0.9270 0.0865 1.0000 Uiso R . . .
H321 H 0.0555 0.5797 0.9360 0.0671 1.0000 Uiso R . . .
H311 H -0.0087 0.6544 0.8401 0.0419 1.0000 Uiso R . . .
H312 H -0.0731 0.5615 0.8518 0.0445 1.0000 Uiso R . . .
C34 C 0.21806(15) 0.56159(14) 0.77485(6) 0.0236 1.0000 Uani . . . .
O35 O 0.12224(11) 0.55861(10) 0.74831(4) 0.0274 1.0000 Uani . . . .
C36 C 0.11408(17) 0.60705(18) 0.69341(7) 0.0344 1.0000 Uani . . . .
H361 H 0.0465 0.5926 0.6793 0.0492 1.0000 Uiso R . . .
H362 H 0.0890 0.6951 0.6881 0.0507 1.0000 Uiso R . . .
H363 H 0.1990 0.5659 0.6745 0.0509 1.0000 Uiso R . . .
C37 C 0.30876(15) 0.60493(13) 0.75273(6) 0.0226 1.0000 Uani . . . .
C38 C 0.40401(15) 0.60272(13) 0.78341(6) 0.0219 1.0000 Uani . . . .
C39 C 0.49594(15) 0.65746(14) 0.75574(6) 0.0228 1.0000 Uani . . . .
H392 H 0.5812 0.6151 0.7729 0.0263 1.0000 Uiso R . . .
H391 H 0.5124 0.6426 0.7191 0.0268 1.0000 Uiso R . . .
H371 H 0.3065 0.6387 0.7166 0.0258 1.0000 Uiso R . . .
H242 H 0.5400 0.4622 0.8978 0.0288 1.0000 Uiso R . . .
H241 H 0.5964 0.5324 0.8517 0.0288 1.0000 Uiso R . . .
H221 H 0.3835 0.5595 0.9634 0.0306 1.0000 Uiso R . . .
H81 H 0.6129 0.8103 0.8417 0.0290 1.0000 Uiso R . . .
H82 H 0.6270 0.6897 0.8273 0.0281 1.0000 Uiso R . . .
C40 C 0.40125(15) 0.96777(14) 0.79477(6) 0.0238 1.0000 Uani . . . .
C41 C 0.31527(15) 1.04506(14) 0.75585(6) 0.0235 1.0000 Uani . . . .
O42 O 0.25396(11) 1.16915(10) 0.75202(4) 0.0275 1.0000 Uani . . . .
C43 C 0.29144(17) 1.21944(15) 0.78875(7) 0.0301 1.0000 Uani . . . .
H431 H 0.2504 1.3079 0.7776 0.0432 1.0000 Uiso R . . .
H433 H 0.2606 1.1988 0.8246 0.0446 1.0000 Uiso R . . .
H432 H 0.3886 1.1875 0.7881 0.0431 1.0000 Uiso R . . .
H401 H 0.4188 1.0007 0.8211 0.0292 1.0000 Uiso R . . .
C44 C 0.07789(16) 1.14650(15) 0.68434(7) 0.0295 1.0000 Uani . . . .
C45 C 0.00431(17) 1.17589(16) 0.63551(7) 0.0331 1.0000 Uani . . . .
C46 C -0.09885(19) 1.15531(18) 0.63348(9) 0.0441 1.0000 Uani . . . .
H462 H -0.1287 1.1168 0.6638 0.0539 1.0000 Uiso R . . .
H461 H -0.1473 1.1807 0.6023 0.0534 1.0000 Uiso R . . .
H451 H 0.0346 1.2141 0.6053 0.0401 1.0000 Uiso R . . .
H442 H 0.0663 1.2220 0.6954 0.0348 1.0000 Uiso R . . .
H441 H 0.0436 1.0996 0.7125 0.0359 1.0000 Uiso R . . .
O47 O 0.66480(11) 0.55929(10) 0.57990(4) 0.0257 1.0000 Uani . . . .
C48 C 0.69573(15) 0.49684(13) 0.63080(6) 0.0219 1.0000 Uani . . . .
C49 C 0.62014(15) 0.43774(13) 0.65722(6) 0.0206 1.0000 Uani . . . .
C50 C 0.65044(15) 0.37928(13) 0.70923(6) 0.0211 1.0000 Uani . . . .
C51 C 0.75444(15) 0.38006(13) 0.73290(6) 0.0221 1.0000 Uani . . . .
C52 C 0.83064(15) 0.43540(13) 0.70590(6) 0.0221 1.0000 Uani . . . .
C53 C 0.80303(15) 0.49312(14) 0.65367(6) 0.0228 1.0000 Uani . . . .
O54 O 0.87746(11) 0.55120(11) 0.62769(4) 0.0289 1.0000 Uani . . . .
C55 C 0.94434(18) 0.51087(19) 0.57919(7) 0.0416 1.0000 Uani D U . .
C56 C 1.0847(4) 0.4210(5) 0.5970(2) 0.0396 0.4505 Uani D U 1 2
C57 C 1.0890(3) 0.4397(4) 0.57596(16) 0.0390 0.5495 Uani D U 1 1
C58 C 1.1541(4) 0.3908(3) 0.61734(15) 0.0380 0.5495 Uani . . 1 1
C59 C 1.1975(4) 0.3917(4) 0.56541(19) 0.0431 0.4505 Uani . . 1 2
H571 H 1.1295 0.4308 0.5420 0.0467 0.5495 Uiso R . 1 1
H591 H 1.1893 0.4270 0.5287 0.0524 0.4505 Uiso R . 1 2
H592 H 1.2819 0.3372 0.5793 0.0521 0.4505 Uiso R . 1 2
H561 H 1.0987 0.3817 0.6322 0.0467 0.4505 Uiso R . 1 2
H581 H 1.1143 0.3969 0.6506 0.0441 0.5495 Uiso R . 1 1
H582 H 1.2445 0.3443 0.6156 0.0453 0.5495 Uiso R . 1 1
H551 H 0.9194 0.5866 0.5525 0.0507 0.5495 Uiso R . 1 1
H553 H 0.9446 0.5811 0.5542 0.0503 0.4505 Uiso R . 1 2
H552 H 0.9070 0.4600 0.5694 0.0499 0.5495 Uiso R . 1 1
H554 H 0.9010 0.4728 0.5634 0.0500 0.4505 Uiso R . 1 2
O60 O 0.93409(11) 0.43858(10) 0.72719(4) 0.0256 1.0000 Uani . . . .
C61 C 0.95252(17) 0.39085(16) 0.78219(6) 0.0309 1.0000 Uani . . . .
H612 H 1.0232 0.4079 0.7920 0.0445 1.0000 Uiso R . . .
H613 H 0.8702 0.4302 0.8038 0.0453 1.0000 Uiso R . . .
H611 H 0.9806 0.3021 0.7887 0.0454 1.0000 Uiso R . . .
H511 H 0.7741 0.3387 0.7680 0.0253 1.0000 Uiso R . . .
C62 C 0.57298(15) 0.31642(13) 0.74285(6) 0.0221 1.0000 Uani . . . .
C63 C 0.63373(15) 0.18087(14) 0.74228(6) 0.0214 1.0000 Uani . . . .
C64 C 0.73378(15) 0.10305(14) 0.77741(6) 0.0229 1.0000 Uani . . . .
O65 O 0.77699(11) 0.15258(10) 0.81026(4) 0.0268 1.0000 Uani . . . .
C66 C 0.7344(2) 0.13520(18) 0.86456(7) 0.0399 1.0000 Uani . . . .
H661 H 0.7643 0.1759 0.8844 0.0601 1.0000 Uiso R . . .
H662 H 0.7683 0.0490 0.8801 0.0599 1.0000 Uiso R . . .
H663 H 0.6372 0.1698 0.8673 0.0613 1.0000 Uiso R . . .
C67 C 0.79420(16) -0.02197(14) 0.77955(6) 0.0244 1.0000 Uani . . . .
O68 O 0.88940(11) -0.09568(10) 0.81611(4) 0.0278 1.0000 Uani . . . .
C69 C 1.01885(17) -0.10666(18) 0.79949(7) 0.0387 1.0000 Uani . . . .
C70 C 1.10542(19) -0.15188(18) 0.84501(9) 0.0435 1.0000 Uani . . . .
C71 C 1.0672(2) -0.1736(2) 0.89436(9) 0.0602 1.0000 Uani . . . .
H711 H 1.1336 -0.2048 0.9209 0.0730 1.0000 Uiso R . . .
H712 H 0.9766 -0.1589 0.9033 0.0718 1.0000 Uiso R . . .
H701 H 1.1937 -0.1656 0.8378 0.0529 1.0000 Uiso R . . .
H691 H 1.0105 -0.0236 0.7834 0.0462 1.0000 Uiso R . . .
H692 H 1.0564 -0.1616 0.7731 0.0464 1.0000 Uiso R . . .
C72 C 0.75440(16) -0.07293(14) 0.74554(6) 0.0250 1.0000 Uani . . . .
O73 O 0.81830(12) -0.19667(10) 0.75000(5) 0.0312 1.0000 Uani . . . .
C74 C 0.77707(17) -0.25091(15) 0.71655(7) 0.0303 1.0000 Uani . . . .
H742 H 0.8288 -0.3390 0.7252 0.0442 1.0000 Uiso R . . .
H741 H 0.6828 -0.2288 0.7227 0.0443 1.0000 Uiso R . . .
H743 H 0.7947 -0.2230 0.6795 0.0443 1.0000 Uiso R . . .
C75 C 0.65461(15) 0.00227(14) 0.71092(6) 0.0236 1.0000 Uani . . . .
C76 C 0.59413(15) 0.12836(14) 0.70880(6) 0.0217 1.0000 Uani . . . .
C77 C 0.48430(15) 0.20302(14) 0.66983(6) 0.0228 1.0000 Uani . . . .
C78 C 0.53762(14) 0.23237(14) 0.61465(6) 0.0214 1.0000 Uani . . . .
C79 C 0.57581(15) 0.14669(14) 0.58016(6) 0.0231 1.0000 Uani . . . .
O80 O 0.55851(11) 0.04270(10) 0.59672(4) 0.0280 1.0000 Uani . . . .
C81 C 0.44803(18) 0.04476(17) 0.57380(7) 0.0350 1.0000 Uani . . . .
H811 H 0.4462 -0.0341 0.5863 0.0510 1.0000 Uiso R . . .
H813 H 0.3655 0.1104 0.5846 0.0513 1.0000 Uiso R . . .
H812 H 0.4571 0.0595 0.5349 0.0520 1.0000 Uiso R . . .
C82 C 0.63548(15) 0.16172(15) 0.53067(6) 0.0245 1.0000 Uani . . . .
O83 O 0.66933(11) 0.07759(11) 0.49710(4) 0.0301 1.0000 Uani . . . .
C84 C 0.8071(2) -0.0111(2) 0.49951(9) 0.0396 0.8874 Uani . U 3 1
C85 C 0.7591(17) -0.0479(16) 0.5126(7) 0.0326 0.1126 Uani . U 3 2
C86 C 0.8393(2) -0.0980(2) 0.54915(10) 0.0501 0.8874 Uani . U 3 1
C87 C 0.8861(17) -0.0560(14) 0.5324(7) 0.0402 0.1126 Uani D U 3 2
C88 C 0.9261(3) -0.1062(3) 0.58233(11) 0.0529 0.8874 Uani . U 3 1
C89 C 0.9214(19) -0.1540(15) 0.5711(7) 0.0403 0.1126 Uani D U 3 2
C90 C 0.65623(16) 0.26514(15) 0.51426(6) 0.0258 1.0000 Uani . . . .
O91 O 0.71965(12) 0.27242(11) 0.46567(4) 0.0330 1.0000 Uani . . . .
C92 C 0.77009(18) 0.36071(17) 0.45490(7) 0.0330 1.0000 Uani . . . .
H921 H 0.8204 0.3514 0.4217 0.0482 1.0000 Uiso R . . .
H922 H 0.8275 0.3488 0.4822 0.0482 1.0000 Uiso R . . .
H923 H 0.7007 0.4441 0.4511 0.0483 1.0000 Uiso R . . .
C93 C 0.61272(15) 0.35349(15) 0.54648(6) 0.0243 1.0000 Uani . . . .
C94 C 0.55363(14) 0.33796(14) 0.59645(6) 0.0217 1.0000 Uani . . . .
C95 C 0.50916(15) 0.44115(14) 0.62849(6) 0.0226 1.0000 Uani . . . .
H952 H 0.4376 0.4399 0.6541 0.0267 1.0000 Uiso R . . .
H951 H 0.4714 0.5181 0.6037 0.0269 1.0000 Uiso R . . .
H931 H 0.6211 0.4280 0.5350 0.0276 1.0000 Uiso R . . .
H772 H 0.4216 0.2796 0.6821 0.0256 1.0000 Uiso R . . .
H771 H 0.4346 0.1555 0.6687 0.0269 1.0000 Uiso R . . .
H751 H 0.6261 -0.0319 0.6884 0.0276 1.0000 Uiso R . . .
H622 H 0.5706 0.3285 0.7791 0.0262 1.0000 Uiso R . . .
H621 H 0.4804 0.3553 0.7325 0.0251 1.0000 Uiso R . . .
C96 C 0.59942(18) 0.68897(15) 0.57757(7) 0.0335 1.0000 Uani . . . .
H961 H 0.5816 0.7254 0.5412 0.0499 1.0000 Uiso R . . .
H962 H 0.6555 0.7153 0.5917 0.0497 1.0000 Uiso R . . .
H963 H 0.5149 0.7111 0.5965 0.0501 1.0000 Uiso R . . .
H841 H 0.8671 0.0303 0.4952 0.0475 0.8874 Uiso R . 3 1
H842 H 0.8258 -0.0556 0.4698 0.0475 0.8874 Uiso R . 3 1
H851 H 0.7185 -0.0856 0.5408 0.0389 0.1126 Uiso R . 3 2
H852 H 0.7806 -0.0902 0.4825 0.0390 0.1126 Uiso R . 3 2
H861 H 0.7958 -0.1522 0.5563 0.0598 0.8874 Uiso R . 3 1
H871 H 0.9293 -0.0073 0.5200 0.0501 0.1126 Uiso R . 3 2
H881 H 0.9421 -0.1648 0.6145 0.0688 0.8874 Uiso R . 3 1
H882 H 0.9729 -0.0580 0.5752 0.0681 0.8874 Uiso R . 3 1
H891 H 0.9961 -0.1797 0.5907 0.0502 0.1126 Uiso R . 3 2
H892 H 0.8694 -0.1960 0.5790 0.0501 0.1126 Uiso R . 3 2
H151 H 0.1686 1.0380 1.0262 0.0475 1.0000 Uiso R . . .
H152 H 0.1471 0.9510 0.9971 0.0475 1.0000 Uiso R . . .
H161 H 0.2288 1.1250 0.9404 0.0545 0.5030 Uiso R . 2 2
H162 H 0.2039 1.0518 0.9149 0.0545 0.4970 Uiso R . 2 1

loop_
_atom_site_aniso_label
_atom_site_aniso_U_11
_atom_site_aniso_U_22
_atom_site_aniso_U_33
_atom_site_aniso_U_23
_atom_site_aniso_U_13
_atom_site_aniso_U_12
O1 0.0261(6) 0.0242(6) 0.0215(5) -0.0030(4) 0.0014(4) -0.0081(5)
C2 0.0216(8) 0.0225(8) 0.0207(7) -0.0033(6) 0.0024(6) -0.0089(6)
C3 0.0232(8) 0.0251(8) 0.0201(7) -0.0074(6) 0.0033(6) -0.0121(7)
O4 0.0288(6) 0.0262(6) 0.0239(6) -0.0107(5) -0.0016(5) -0.0080(5)
C5 0.0349(9) 0.0295(9) 0.0293(9) -0.0075(7) -0.0076(7) -0.0112(8)
C6 0.0200(7) 0.0218(8) 0.0221(7) -0.0069(6) 0.0048(6) -0.0096(6)
C7 0.0212(8) 0.0254(8) 0.0220(8) -0.0058(6) 0.0040(6) -0.0119(7)
C8 0.0230(8) 0.0247(8) 0.0265(8) -0.0076(6) 0.0007(6) -0.0110(7)
C9 0.0213(8) 0.0257(8) 0.0236(8) -0.0048(6) -0.0046(6) -0.0086(7)
C10 0.0263(8) 0.0266(8) 0.0245(8) -0.0040(6) -0.0047(6) -0.0121(7)
O11 0.0376(7) 0.0290(6) 0.0270(6) -0.0060(5) -0.0026(5) -0.0186(5)
C12 0.0476(11) 0.0453(11) 0.0414(11) -0.0101(9) -0.0056(9) -0.0302(10)
C13 0.0289(8) 0.0283(8) 0.0226(8) -0.0074(7) -0.0045(6) -0.0103(7)
O14 0.0382(7) 0.0325(6) 0.0242(6) -0.0114(5) -0.0019(5) -0.0129(5)
C15 0.0426(11) 0.0398(10) 0.0303(9) -0.0126(8) 0.0037(8) -0.0107(9)
C16 0.0401(11) 0.0427(12) 0.0429(11) -0.0034(9) 0.0027(9) -0.0109(9)
C17 0.041(2) 0.067(3) 0.042(2) 0.005(2) -0.0052(19) -0.015(2)
C18 0.048(3) 0.049(3) 0.071(3) 0.004(2) 0.010(2) -0.008(2)
C19 0.0295(9) 0.0344(9) 0.0192(8) -0.0034(7) -0.0033(6) -0.0142(7)
O20 0.0446(7) 0.0435(7) 0.0224(6) -0.0075(5) 0.0042(5) -0.0251(6)
C21 0.0377(10) 0.0472(11) 0.0274(9) -0.0024(8) 0.0001(7) -0.0238(9)
C22 0.0303(9) 0.0286(8) 0.0246(8) -0.0022(7) -0.0059(7) -0.0150(7)
C23 0.0223(8) 0.0254(8) 0.0235(8) -0.0040(6) -0.0054(6) -0.0090(7)
C24 0.0258(8) 0.0223(8) 0.0259(8) -0.0034(6) -0.0042(6) -0.0091(7)
C25 0.0239(8) 0.0185(7) 0.0245(8) -0.0061(6) -0.0021(6) -0.0070(6)
C26 0.0310(8) 0.0216(8) 0.0210(8) -0.0046(6) -0.0020(6) -0.0108(7)
O27 0.0437(7) 0.0338(6) 0.0224(6) 0.0000(5) -0.0050(5) -0.0232(6)
C28 0.0586(13) 0.0309(10) 0.0346(10) 0.0041(8) 0.0002(9) -0.0165(9)
C29 0.0257(8) 0.0215(8) 0.0268(8) -0.0067(6) 0.0009(6) -0.0114(7)
O30 0.0302(6) 0.0300(6) 0.0282(6) -0.0069(5) 0.0024(5) -0.0171(5)
C31 0.0294(9) 0.0375(10) 0.0375(10) -0.0103(8) 0.0023(7) -0.0124(8)
C32 0.0539(13) 0.0558(14) 0.0429(12) -0.0158(10) 0.0057(10) -0.0141(11)
C33 0.0767(18) 0.0615(16) 0.0527(14) -0.0080(12) 0.0282(13) -0.0190(14)
C34 0.0243(8) 0.0206(8) 0.0261(8) -0.0081(6) -0.0027(6) -0.0078(6)
O35 0.0288(6) 0.0338(6) 0.0239(6) -0.0046(5) -0.0035(5) -0.0168(5)
C36 0.0306(9) 0.0504(11) 0.0242(8) -0.0028(8) -0.0047(7) -0.0199(8)
C37 0.0240(8) 0.0199(7) 0.0221(8) -0.0065(6) 0.0000(6) -0.0072(6)
C38 0.0217(7) 0.0171(7) 0.0247(8) -0.0078(6) 0.0015(6) -0.0054(6)
C39 0.0215(8) 0.0223(8) 0.0231(8) -0.0062(6) 0.0000(6) -0.0075(6)
C40 0.0271(8) 0.0252(8) 0.0221(8) -0.0073(6) 0.0024(6) -0.0135(7)
C41 0.0252(8) 0.0211(8) 0.0254(8) -0.0071(6) 0.0056(6) -0.0115(7)
O42 0.0333(6) 0.0204(5) 0.0292(6) -0.0080(5) 0.0001(5) -0.0108(5)
C43 0.0326(9) 0.0269(9) 0.0352(9) -0.0135(7) 0.0032(7) -0.0146(7)
C44 0.0261(8) 0.0277(9) 0.0278(8) -0.0059(7) 0.0008(7) -0.0056(7)
C45 0.0337(9) 0.0280(9) 0.0305(9) -0.0053(7) -0.0037(7) -0.0066(8)
C46 0.0313(10) 0.0451(11) 0.0506(12) -0.0168(9) -0.0064(9) -0.0074(9)
O47 0.0291(6) 0.0252(6) 0.0224(5) -0.0010(4) -0.0037(4) -0.0121(5)
C48 0.0235(8) 0.0182(7) 0.0217(8) -0.0049(6) -0.0014(6) -0.0063(6)
C49 0.0205(7) 0.0179(7) 0.0225(7) -0.0069(6) -0.0004(6) -0.0062(6)
C50 0.0219(7) 0.0167(7) 0.0228(8) -0.0075(6) 0.0008(6) -0.0055(6)
C51 0.0247(8) 0.0178(7) 0.0224(8) -0.0060(6) -0.0017(6) -0.0068(6)
C52 0.0206(7) 0.0186(7) 0.0268(8) -0.0087(6) -0.0030(6) -0.0059(6)
C53 0.0230(8) 0.0205(7) 0.0256(8) -0.0059(6) 0.0007(6) -0.0096(6)
O54 0.0316(6) 0.0350(6) 0.0264(6) -0.0055(5) 0.0013(5) -0.0203(5)
C55 0.0388(9) 0.0598(11) 0.0362(10) -0.0185(9) 0.0142(8) -0.0298(8)
C56 0.0371(12) 0.0581(13) 0.0364(13) -0.0201(12) 0.0152(12) -0.0312(11)
C57 0.0374(11) 0.0573(13) 0.0352(13) -0.0202(11) 0.0168(10) -0.0315(10)
C58 0.0323(18) 0.0329(18) 0.050(2) -0.0178(16) 0.0088(16) -0.0138(15)
C59 0.029(2) 0.042(2) 0.055(3) -0.015(2) -0.0002(19) -0.0109(19)
O60 0.0260(6) 0.0276(6) 0.0259(6) -0.0045(5) -0.0049(5) -0.0132(5)
C61 0.0314(9) 0.0390(10) 0.0251(8) -0.0065(7) -0.0051(7) -0.0164(8)
C62 0.0233(8) 0.0221(8) 0.0209(7) -0.0072(6) 0.0009(6) -0.0089(6)
C63 0.0225(8) 0.0219(8) 0.0201(7) -0.0054(6) 0.0039(6) -0.0103(6)
C64 0.0260(8) 0.0262(8) 0.0188(7) -0.0051(6) 0.0007(6) -0.0133(7)
O65 0.0352(6) 0.0292(6) 0.0201(5) -0.0050(5) -0.0029(5) -0.0166(5)
C66 0.0558(12) 0.0430(11) 0.0220(9) -0.0104(8) 0.0012(8) -0.0212(10)
C67 0.0254(8) 0.0246(8) 0.0204(7) -0.0012(6) -0.0010(6) -0.0093(7)
O68 0.0270(6) 0.0283(6) 0.0250(6) 0.0010(5) -0.0040(5) -0.0108(5)
C69 0.0272(9) 0.0408(11) 0.0366(10) -0.0003(8) 0.0031(8) -0.0083(8)
C70 0.0270(9) 0.0397(11) 0.0576(13) -0.0040(9) -0.0092(9) -0.0088(8)
C71 0.0488(13) 0.0671(16) 0.0512(14) -0.0129(12) -0.0227(11) -0.0072(12)
C72 0.0285(8) 0.0198(8) 0.0254(8) -0.0050(6) 0.0027(6) -0.0098(7)
O73 0.0368(7) 0.0193(6) 0.0347(6) -0.0053(5) -0.0047(5) -0.0087(5)
C74 0.0323(9) 0.0234(8) 0.0371(9) -0.0107(7) 0.0043(7) -0.0131(7)
C75 0.0270(8) 0.0244(8) 0.0218(8) -0.0070(6) 0.0021(6) -0.0128(7)
C76 0.0216(7) 0.0238(8) 0.0200(7) -0.0047(6) 0.0034(6) -0.0108(6)
C77 0.0222(8) 0.0244(8) 0.0234(8) -0.0067(6) 0.0013(6) -0.0112(6)
C78 0.0175(7) 0.0243(8) 0.0223(8) -0.0051(6) -0.0025(6) -0.0080(6)
C79 0.0230(8) 0.0237(8) 0.0239(8) -0.0044(6) -0.0047(6) -0.0102(6)
O80 0.0329(6) 0.0281(6) 0.0282(6) -0.0060(5) -0.0020(5) -0.0170(5)
C81 0.0379(10) 0.0436(11) 0.0354(10) -0.0124(8) 0.0008(8) -0.0264(9)
C82 0.0245(8) 0.0283(8) 0.0223(8) -0.0083(6) -0.0032(6) -0.0107(7)
O83 0.0335(6) 0.0328(6) 0.0259(6) -0.0135(5) -0.0002(5) -0.0130(5)
C84 0.0403(13) 0.0375(12) 0.0330(12) -0.0146(10) 0.0036(10) -0.0077(10)
C85 0.036(5) 0.034(4) 0.032(4) -0.016(4) 0.005(4) -0.015(4)
C86 0.0373(10) 0.0482(12) 0.0515(11) 0.0009(10) 0.0015(9) -0.0114(10)
C87 0.029(5) 0.042(6) 0.051(6) -0.010(5) 0.005(5) -0.017(5)
C88 0.0390(10) 0.0533(12) 0.0515(12) 0.0014(10) -0.0021(9) -0.0110(10)
C89 0.029(5) 0.042(6) 0.051(6) -0.010(5) 0.006(5) -0.017(5)
C90 0.0248(8) 0.0326(9) 0.0201(8) -0.0045(7) -0.0013(6) -0.0126(7)
O91 0.0421(7) 0.0425(7) 0.0208(6) -0.0078(5) 0.0048(5) -0.0246(6)
C92 0.0364(10) 0.0425(10) 0.0244(8) -0.0041(7) 0.0035(7) -0.0226(8)
C93 0.0253(8) 0.0276(8) 0.0224(8) -0.0024(6) -0.0037(6) -0.0137(7)
C94 0.0183(7) 0.0247(8) 0.0220(8) -0.0048(6) -0.0041(6) -0.0082(6)
C95 0.0206(7) 0.0224(8) 0.0238(8) -0.0042(6) -0.0016(6) -0.0082(6)
C96 0.0367(10) 0.0239(8) 0.0361(9) 0.0022(7) -0.0077(8) -0.0110(8)

loop_
_atom_type_symbol
_atom_type_scat_dispersion_real
_atom_type_scat_dispersion_imag
_atom_type_scat_Cromer_Mann_a1
_atom_type_scat_Cromer_Mann_b1
_atom_type_scat_Cromer_Mann_a2
_atom_type_scat_Cromer_Mann_b2
_atom_type_scat_Cromer_Mann_a3
_atom_type_scat_Cromer_Mann_b3
_atom_type_scat_Cromer_Mann_a4
_atom_type_scat_Cromer_Mann_b4
_atom_type_scat_Cromer_Mann_c
_atom_type_scat_source
C 0.0181 0.0091 2.3100 20.8439 1.0200 10.2075 1.5886 0.5687 0.8650 51.6512 0.2156 'International Tables Vol C 4.2.6.8 and 6.1.1.4'
H 0.0000 0.0000 0.4930 10.5109 0.3229 26.1257 0.1402 3.1424 0.0408 57.7998 0.0030 'International Tables Vol C 4.2.6.8 and 6.1.1.4'
O 0.0492 0.0322 3.0485 13.2771 2.2868 5.7011 1.5463 0.3239 0.8670 32.9089 0.2508 'International Tables Vol C 4.2.6.8 and 6.1.1.4'
S 0.3331 0.5567 6.9053 1.4679 5.2034 22.2151 1.4379 0.2536 1.5863 56.1720 0.8669 'International Tables Vol C 4.2.6.8 and 6.1.1.4'

loop_
_geom_angle_atom_site_label_1
_geom_angle_atom_site_label_2
_geom_angle_atom_site_label_3
_geom_angle
_geom_angle_publ_flag
C2 O1 C44 115.64(12) yes
O1 C2 C3 120.11(14) yes
O1 C2 C41 121.07(14) yes
C3 C2 C41 118.58(14) yes
C2 C3 O4 122.68(14) yes
C2 C3 C6 121.86(14) yes
O4 C3 C6 115.22(13) yes
C3 O4 C5 120.58(12) yes
O4 C5 H51 107.7 no
O4 C5 H52 111.9 no
H51 C5 H52 109.3 no
O4 C5 H53 110.5 no
H51 C5 H53 108.0 no
H52 C5 H53 109.5 no
C3 C6 C7 118.07(14) yes
C3 C6 C39 118.82(13) yes
C7 C6 C39 123.11(14) yes
C6 C7 C8 123.22(14) yes
C6 C7 C40 120.12(14) yes
C8 C7 C40 116.63(14) yes
C7 C8 C9 112.41(12) yes
C7 C8 H81 107.2 no
C9 C8 H81 110.2 no
C7 C8 H82 110.7 no
C9 C8 H82 110.2 no
H81 C8 H82 106.0 no
C8 C9 C10 118.47(14) yes
C8 C9 C23 123.29(14) yes
C10 C9 C23 118.16(15) yes
C9 C10 O11 119.66(14) yes
C9 C10 C13 121.75(15) yes
O11 C10 C13 118.53(14) yes
C10 O11 C12 113.42(13) yes
O11 C12 H123 107.0 no
O11 C12 H122 110.8 no
H123 C12 H122 109.6 no
O11 C12 H121 110.9 no
H123 C12 H121 110.4 no
H122 C12 H121 108.1 no
C10 C13 O14 120.12(15) yes
C10 C13 C19 119.38(15) yes
O14 C13 C19 120.48(15) yes
C13 O14 C15 112.84(13) yes
O14 C15 C16 113.19(16) yes
O14 C15 H151 108.6 no
C16 C15 H151 108.6 no
O14 C15 H152 108.5 no
C16 C15 H152 108.5 no
H151 C15 H152 109.5 no
C15 C16 C18 122.6(3) yes
C15 C16 H162 118.6 no
C18 C16 H162 118.8 no
C15 C16 C17 124.8(3) yes
C15 C16 H161 117.4 no
C17 C16 H161 117.8 no
C16 C17 H171 121.9 no
C16 C17 H172 121.2 no
H171 C17 H172 117.0 no
C16 C18 H182 119.8 no
C16 C18 H181 122.2 no
H182 C18 H181 118.0 no
C13 C19 O20 116.09(14) yes
C13 C19 C22 119.50(15) yes
O20 C19 C22 124.42(15) yes
C19 O20 C21 116.57(13) yes
O20 C21 H211 107.9 no
O20 C21 H212 111.7 no
H211 C21 H212 107.8 no
O20 C21 H213 110.5 no
H211 C21 H213 108.7 no
H212 C21 H213 110.0 no
C19 C22 C23 121.15(15) yes
C19 C22 H221 120.6 no
C23 C22 H221 118.3 no
C22 C23 C9 119.94(15) yes
C22 C23 C24 117.12(14) yes
C9 C23 C24 122.93(14) yes
C23 C24 C25 114.57(13) yes
C23 C24 H242 107.7 no
C25 C24 H242 108.2 no
C23 C24 H241 110.7 no
C25 C24 H241 109.6 no
H242 C24 H241 105.6 no
C24 C25 C26 118.13(14) yes
C24 C25 C38 123.79(14) yes
C26 C25 C38 118.07(14) yes
C25 C26 O27 119.00(14) yes
C25 C26 C29 122.05(14) yes
O27 C26 C29 118.89(14) yes
C26 O27 C28 115.01(13) yes
O27 C28 H283 109.3 no
O27 C28 H281 108.4 no
H283 C28 H281 104.8 no
O27 C28 H282 111.1 no
H283 C28 H282 109.8 no
H281 C28 H282 113.1 no
C26 C29 O30 121.00(14) yes
C26 C29 C34 118.98(14) yes
O30 C29 C34 120.02(14) yes
C29 O30 C31 112.84(12) yes
O30 C31 C32 110.13(16) yes
O30 C31 H311 110.8 no
C32 C31 H311 111.8 no
O30 C31 H312 108.8 no
C32 C31 H312 107.8 no
H311 C31 H312 107.4 no
C31 C32 C33 123.7(2) yes
C31 C32 H321 115.9 no
C33 C32 H321 120.3 no
C32 C33 H331 121.1 no
C32 C33 H332 117.5 no
H331 C33 H332 121.4 no
C29 C34 O35 114.58(14) yes
C29 C34 C37 119.77(14) yes
O35 C34 C37 125.66(14) yes
C34 O35 C36 116.80(13) yes
O35 C36 H361 107.4 no
O35 C36 H362 110.5 no
H361 C36 H362 110.1 no
O35 C36 H363 110.9 no
H361 C36 H363 108.7 no
H362 C36 H363 109.2 no
C34 C37 C38 121.14(14) yes
C34 C37 H371 120.5 no
C38 C37 H371 118.3 no
C37 C38 C25 119.82(14) yes
C37 C38 C39 117.07(14) yes
C25 C38 C39 123.11(14) yes
C38 C39 C6 112.39(12) yes
C38 C39 H392 108.7 no
C6 C39 H392 110.5 no
C38 C39 H391 108.6 no
C6 C39 H391 109.1 no
H392 C39 H391 107.4 no
C7 C40 C41 121.07(14) yes
C7 C40 H401 119.9 no
C41 C40 H401 119.1 no
C2 C41 C40 120.18(14) yes
C2 C41 O42 115.45(14) yes
C40 C41 O42 124.28(14) yes
C41 O42 C43 116.43(12) yes
O42 C43 H431 106.7 no
O42 C43 H433 110.7 no
H431 C43 H433 110.5 no
O42 C43 H432 110.2 no
H431 C43 H432 110.2 no
H433 C43 H432 108.6 no
O1 C44 C45 108.44(13) yes
O1 C44 H442 108.5 no
C45 C44 H442 109.9 no
O1 C44 H441 110.7 no
C45 C44 H441 108.5 no
H442 C44 H441 110.8 no
C44 C45 C46 123.99(18) yes
C44 C45 H451 115.5 no
C46 C45 H451 120.5 no
C45 C46 H462 120.3 no
C45 C46 H461 121.7 no
H462 C46 H461 118.0 no
C48 O47 C96 113.17(12) yes
O47 C48 C49 119.35(13) yes
O47 C48 C53 118.51(14) yes
C49 C48 C53 122.13(14) yes
C48 C49 C50 118.11(14) yes
C48 C49 C95 118.77(13) yes
C50 C49 C95 123.12(14) yes
C49 C50 C51 119.64(14) yes
C49 C50 C62 123.32(14) yes
C51 C50 C62 117.01(13) yes
C50 C51 C52 121.66(14) yes
C50 C51 H511 118.2 no
C52 C51 H511 120.1 no
C51 C52 C53 119.63(14) yes
C51 C52 O60 124.05(14) yes
C53 C52 O60 116.32(14) yes
C52 C53 C48 118.71(14) yes
C52 C53 O54 119.01(13) yes
C48 C53 O54 122.15(14) yes
C53 O54 C55 115.86(13) yes
O54 C55 C57 120.9(2) yes
O54 C55 H551 105.1 no
C57 C55 H551 108.5 no
O54 C55 H552 107.0 no
C57 C55 H552 105.9 no
H551 C55 H552 109.1 no
O54 C55 C56 102.5(2) yes
O54 C55 H553 108.8 no
C56 C55 H553 111.6 no
O54 C55 H554 111.6 no
C56 C55 H554 112.8 no
H553 C55 H554 109.4 no
C55 C56 C59 125.4(4) yes
C55 C56 H561 120.4 no
C59 C56 H561 114.2 no
C55 C57 C58 120.7(3) yes
C55 C57 H571 117.1 no
C58 C57 H571 122.2 no
C57 C58 H581 122.3 no
C57 C58 H582 121.2 no
H581 C58 H582 116.5 no
C56 C59 H591 118.1 no
C56 C59 H592 121.0 no
H591 C59 H592 120.9 no
C52 O60 C61 115.83(12) yes
O60 C61 H612 105.6 no
O60 C61 H613 111.7 no
H612 C61 H613 110.2 no
O60 C61 H611 111.1 no
H612 C61 H611 109.7 no
H613 C61 H611 108.5 no
C50 C62 C63 113.84(12) yes
C50 C62 H622 107.6 no
C63 C62 H622 107.8 no
C50 C62 H621 110.6 no
C63 C62 H621 110.6 no
H622 C62 H621 106.1 no
C62 C63 C64 118.84(13) yes
C62 C63 C76 123.40(14) yes
C64 C63 C76 117.75(14) yes
C63 C64 O65 119.05(14) yes
C63 C64 C67 122.49(14) yes
O65 C64 C67 118.44(14) yes
C64 O65 C66 113.82(13) yes
O65 C66 H661 108.8 no
O65 C66 H662 112.6 no
H661 C66 H662 109.3 no
O65 C66 H663 109.5 no
H661 C66 H663 109.6 no
H662 C66 H663 107.0 no
C64 C67 O68 120.53(14) yes
C64 C67 C72 119.07(14) yes
O68 C67 C72 120.36(14) yes
C67 O68 C69 113.62(12) yes
O68 C69 C70 110.89(15) yes
O68 C69 H691 108.0 no
C70 C69 H691 108.3 no
O68 C69 H692 109.2 no
C70 C69 H692 110.5 no
H691 C69 H692 110.0 no
C69 C70 C71 124.72(19) yes
C69 C70 H701 117.1 no
C71 C70 H701 118.2 no
C70 C71 H711 117.3 no
C70 C71 H712 120.3 no
H711 C71 H712 122.4 no
C67 C72 O73 115.71(14) yes
C67 C72 C75 119.37(14) yes
O73 C72 C75 124.91(14) yes
C72 O73 C74 116.68(13) yes
O73 C74 H742 107.2 no
O73 C74 H741 110.1 no
H742 C74 H741 110.3 no
O73 C74 H743 109.3 no
H742 C74 H743 110.2 no
H741 C74 H743 109.8 no
C72 C75 C76 121.37(14) yes
C72 C75 H751 119.7 no
C76 C75 H751 119.0 no
C63 C76 C75 119.94(14) yes
C63 C76 C77 122.69(14) yes
C75 C76 C77 117.37(13) yes
C76 C77 C78 112.43(12) yes
C76 C77 H772 110.8 no
C78 C77 H772 108.7 no
C76 C77 H771 107.6 no
C78 C77 H771 109.9 no
H772 C77 H771 107.3 no
C77 C78 C79 118.06(14) yes
C77 C78 C94 123.97(14) yes
C79 C78 C94 117.96(14) yes
C78 C79 O80 119.19(14) yes
C78 C79 C82 121.76(14) yes
O80 C79 C82 119.00(14) yes
C79 O80 C81 113.48(13) yes
O80 C81 H811 107.8 no
O80 C81 H813 110.1 no
H811 C81 H813 110.2 no
O80 C81 H812 110.2 no
H811 C81 H812 110.7 no
H813 C81 H812 107.9 no
C79 C82 O83 120.59(14) yes
C79 C82 C90 119.28(14) yes
O83 C82 C90 120.09(14) yes
C82 O83 C84 113.17(13) yes
C82 O83 C85 121.2(6) yes
O83 C84 C86 113.91(19) yes
O83 C84 H841 110.8 no
C86 C84 H841 107.6 no
O83 C84 H842 107.0 no
C86 C84 H842 109.1 no
H841 C84 H842 108.4 no
O83 C85 C87 109.4(13) yes
O83 C85 H851 110.1 no
C87 C85 H851 109.0 no
O83 C85 H852 109.3 no
C87 C85 H852 109.9 no
H851 C85 H852 109.2 no
C84 C86 C88 122.4(3) yes
C84 C86 H861 116.5 no
C88 C86 H861 121.1 no
C85 C87 C89 102.7(16) yes
C85 C87 H871 128.5 no
C89 C87 H871 128.8 no
C86 C88 H881 118.2 no
C86 C88 H882 122.5 no
H881 C88 H882 119.3 no
C87 C89 H891 121.3 no
C87 C89 H892 119.8 no
H891 C89 H892 119.0 no
C82 C90 O91 116.31(14) yes
C82 C90 C93 119.71(15) yes
O91 C90 C93 123.98(15) yes
C90 O91 C92 115.82(13) yes
O91 C92 H921 108.3 no
O91 C92 H922 110.6 no
H921 C92 H922 108.8 no
O91 C92 H923 113.2 no
H921 C92 H923 106.7 no
H922 C92 H923 109.1 no
C90 C93 C94 120.97(15) yes
C90 C93 H931 121.1 no
C94 C93 H931 117.9 no
C93 C94 C78 120.16(14) yes
C93 C94 C95 116.53(14) yes
C78 C94 C95 123.31(14) yes
C94 C95 C49 113.59(12) yes
C94 C95 H952 109.8 no
C49 C95 H952 109.5 no
C94 C95 H951 107.4 no
C49 C95 H951 109.2 no
H952 C95 H951 107.1 no
O47 C96 H961 108.1 no
O47 C96 H962 109.7 no
H961 C96 H962 110.8 no
O47 C96 H963 108.9 no
H961 C96 H963 106.9 no
H962 C96 H963 112.4 no

loop_
_geom_bond_atom_site_label_1
_geom_bond_atom_site_label_2
_geom_bond_distance
_geom_bond_publ_flag
O1 C2 1.3802(18) yes
O1 C44 1.4557(19) yes
C2 C3 1.393(2) yes
C2 C41 1.404(2) yes
C3 O4 1.3772(18) yes
C3 C6 1.415(2) yes
O4 C5 1.4299(19) yes
C5 H51 0.968 no
C5 H52 0.980 no
C5 H53 0.971 no
C6 C7 1.396(2) yes
C6 C39 1.518(2) yes
C7 C8 1.527(2) yes
C7 C40 1.398(2) yes
C8 C9 1.520(2) yes
C8 H81 0.975 no
C8 H82 0.974 no
C9 C10 1.405(2) yes
C9 C23 1.394(2) yes
C10 O11 1.3820(19) yes
C10 C13 1.392(2) yes
O11 C12 1.433(2) yes
C12 H123 0.982 no
C12 H122 0.972 no
C12 H121 0.984 no
C13 O14 1.3847(19) yes
C13 C19 1.390(2) yes
O14 C15 1.454(2) yes
C15 C16 1.483(3) yes
C15 H151 0.950 no
C15 H152 0.950 no
C16 C18 1.280(5) yes
C16 H162 0.950 no
C16 C17 1.296(5) yes
C16 H161 0.950 no
C17 H171 0.947 no
C17 H172 0.957 no
C18 H182 0.958 no
C18 H181 0.960 no
C19 O20 1.375(2) yes
C19 C22 1.388(2) yes
O20 C21 1.425(2) yes
C21 H211 0.964 no
C21 H212 0.982 no
C21 H213 0.967 no
C22 C23 1.399(2) yes
C22 H221 0.957 no
C23 C24 1.528(2) yes
C24 C25 1.519(2) yes
C24 H242 0.996 no
C24 H241 0.992 no
C25 C26 1.406(2) yes
C25 C38 1.402(2) yes
C26 O27 1.3836(19) yes
C26 C29 1.389(2) yes
O27 C28 1.421(2) yes
C28 H283 0.959 no
C28 H281 0.952 no
C28 H282 0.965 no
C29 O30 1.3802(19) yes
C29 C34 1.401(2) yes
O30 C31 1.463(2) yes
C31 C32 1.474(3) yes
C31 H311 0.987 no
C31 H312 0.991 no
C32 C33 1.320(3) yes
C32 H321 0.988 no
C33 H331 0.952 no
C33 H332 0.975 no
C34 O35 1.3704(18) yes
C34 C37 1.383(2) yes
O35 C36 1.425(2) yes
C36 H361 0.985 no
C36 H362 0.990 no
C36 H363 0.982 no
C37 C38 1.402(2) yes
C37 H371 0.944 no
C38 C39 1.527(2) yes
C39 H392 0.982 no
C39 H391 0.979 no
C40 C41 1.381(2) yes
C40 H401 0.941 no
C41 O42 1.3728(18) yes
O42 C43 1.4302(19) yes
C43 H431 0.984 no
C43 H433 0.978 no
C43 H432 0.987 no
C44 C45 1.490(2) yes
C44 H442 0.987 no
C44 H441 0.996 no
C45 C46 1.314(3) yes
C45 H451 0.944 no
C46 H462 0.945 no
C46 H461 0.949 no
O47 C48 1.3881(18) yes
O47 C96 1.4390(19) yes
C48 C49 1.405(2) yes
C48 C53 1.394(2) yes
C49 C50 1.400(2) yes
C49 C95 1.517(2) yes
C50 C51 1.397(2) yes
C50 C62 1.520(2) yes
C51 C52 1.383(2) yes
C51 H511 0.950 no
C52 C53 1.399(2) yes
C52 O60 1.3732(18) yes
C53 O54 1.3823(19) yes
O54 C55 1.437(2) yes
C55 C57 1.471(3) yes
C55 H551 1.002 no
C55 H552 0.990 no
C55 C56 1.539(4) yes
C55 H553 0.984 no
C55 H554 0.984 no
C56 C59 1.368(6) yes
C56 H561 0.940 no
C57 C58 1.262(5) yes
C57 H571 0.941 no
C58 H581 0.919 no
C58 H582 0.923 no
C59 H591 0.960 no
C59 H592 0.954 no
O60 C61 1.4306(19) yes
C61 H612 0.988 no
C61 H613 0.995 no
C61 H611 0.992 no
C62 C63 1.517(2) yes
C62 H622 0.973 no
C62 H621 0.983 no
C63 C64 1.403(2) yes
C63 C76 1.400(2) yes
C64 O65 1.3860(18) yes
C64 C67 1.388(2) yes
O65 C66 1.434(2) yes
C66 H661 0.967 no
C66 H662 0.983 no
C66 H663 0.983 no
C67 O68 1.3853(19) yes
C67 C72 1.398(2) yes
O68 C69 1.428(2) yes
C69 C70 1.479(3) yes
C69 H691 1.007 no
C69 H692 0.982 no
C70 C71 1.312(3) yes
C70 H701 0.936 no
C71 H711 0.972 no
C71 H712 0.964 no
C72 O73 1.3681(19) yes
C72 C75 1.387(2) yes
O73 C74 1.427(2) yes
C74 H742 0.980 no
C74 H741 0.976 no
C74 H743 0.980 no
C75 C76 1.400(2) yes
C75 H751 0.943 no
C76 C77 1.526(2) yes
C77 C78 1.521(2) yes
C77 H772 0.985 no
C77 H771 0.991 no
C78 C79 1.409(2) yes
C78 C94 1.396(2) yes
C79 O80 1.3797(19) yes
C79 C82 1.391(2) yes
O80 C81 1.437(2) yes
C81 H811 0.984 no
C81 H813 0.979 no
C81 H812 0.987 no
C82 O83 1.3832(18) yes
C82 C90 1.394(2) yes
O83 C84 1.451(2) yes
O83 C85 1.440(17) yes
C84 C86 1.474(3) yes
C84 H841 1.009 no
C84 H842 0.980 no
C85 C87 1.54(2) yes
C85 H851 0.972 no
C85 H852 0.971 no
C86 C88 1.338(4) yes
C86 H861 0.984 no
C87 C89 1.356(5) yes
C87 H871 0.932 no
C88 H881 0.970 no
C88 H882 0.949 no
C89 H891 0.934 no
C89 H892 0.934 no
C90 O91 1.3753(19) yes
C90 C93 1.386(2) yes
O91 C92 1.425(2) yes
C92 H921 0.965 no
C92 H922 0.963 no
C92 H923 0.977 no
C93 C94 1.399(2) yes
C93 H931 0.964 no
C94 C95 1.526(2) yes
C95 H952 0.986 no
C95 H951 0.987 no
C96 H961 0.964 no
C96 H962 0.968 no
C96 H963 0.965 no

loop_
_geom_hbond_atom_site_label_D
_geom_hbond_atom_site_label_H
_geom_hbond_atom_site_label_A
_geom_hbond_site_symmetry_A
_geom_hbond_angle_DHA
_geom_hbond_distance_DH
_geom_hbond_distance_HA
_geom_hbond_distance_DA
_geom_hbond_publ_flag
C37 H371 O4 . 128.0 0.944 2.524 3.1922(19) yes
C22 H221 O27 . 129.00 0.957 2.347 3.045(4) yes
C40 H401 O11 . 134.00 0.941 2.390 3.1205(19) yes
C61 H612 O30 1_655 153.48(5) 0.988 2.519 3.431(4) yes
C51 H511 O65 . 131.00 0.950 2.357 3.0660(19) yes
C74 H742 O60 1_545 165.62(5) 0.980 2.475 3.433(4) yes
C93 H931 O47 . 134.00 0.964 2.428 3.172(4) yes
C75 H751 O80 . 130.00 0.943 2.450 3.1377(19) yes
